data_2015156
loop_
_publ_author_name
'Baddeley, Thomas C.'
'Howie, R. Alan'
'Skakle, Janet M. S.'
'Wardell, James L.'

_publ_section_title
;
 1,2,3,4-Tetra-<i>O</i>-acetyl-\b-<small>D</small>-glucopyranuronic
 acid monohydrate at 120K and anhydrous
 1,2,3,4-tetra-<i>O</i>-acetyl-\b-<small>D</small>-glucopyranose at
 292K
;
_journal_coeditor_code GG1287
_journal_issue 12
_journal_name_full 'Acta Crystallographica Section C'
_journal_page_first o711
_journal_page_last o714
_journal_paper_doi 10.1107/S0108270105034979
_journal_volume 61
_journal_year 2005
_chemical_formula_iupac 'C14 H20 O10'
_chemical_formula_moiety 'C14 H20 O10'
_chemical_formula_sum 'C14 H20 O10'
_chemical_formula_weight 348.30
_chemical_melting_point .403E-305
_chemical_name_common 1,2,3,4-Tetra-O-acetyl-beta-D-glucose
_chemical_name_systematic
;
1,2,3,4-Tetra-O-acetyl-beta-D-glucopyranose
;
_space_group_IT_number 19
_symmetry_cell_setting orthorhombic
_symmetry_space_group_name_Hall 'P 2ac 2ab'
_symmetry_space_group_name_H-M 'P 21 21 21'
_atom_sites_solution_hydrogens geom
_atom_sites_solution_primary direct
_atom_sites_solution_secondary difmap
_cell_angle_alpha 90.00
_cell_angle_beta 90.00
_cell_angle_gamma 90.00
_cell_formula_units_Z 4
_cell_length_a 9.4830(8)
_cell_length_b 12.6536(12)
_cell_length_c 15.1455(14)
_cell_measurement_reflns_used 4864
_cell_measurement_temperature 292(2)
_cell_measurement_theta_max 24.245
_cell_measurement_theta_min 2.689
_cell_volume 1817.4(3)
_computing_cell_refinement 'SAINT (Bruker, 1999)'
_computing_data_collection 'SMART (Bruker, 1999)'
_computing_data_reduction SAINT
_computing_molecular_graphics 'ORTEP-3 for Windows (Farrugia, 1997)'
_computing_publication_material 'SHELXL97 and PLATON (Spek, 2003)'
_computing_structure_refinement 'SHELXL97 (Sheldrick, 1997)'
_computing_structure_solution 'SHELXS97 (Sheldrick, 1997)'
_diffrn_ambient_temperature 292(2)
_diffrn_measured_fraction_theta_full 0.997
_diffrn_measured_fraction_theta_max 0.997
_diffrn_measurement_device_type 'Bruker SMART 1000 CCD area detector'
_diffrn_measurement_method '\f and \w'
_diffrn_radiation_monochromator graphite
_diffrn_radiation_source 'fine-focus sealed tube'
_diffrn_radiation_type MoK\a
_diffrn_radiation_wavelength 0.71073
_diffrn_reflns_av_R_equivalents 0.0400
_diffrn_reflns_av_sigmaI/netI 0.0232
_diffrn_reflns_limit_h_max 10
_diffrn_reflns_limit_h_min -14
_diffrn_reflns_limit_k_max 19
_diffrn_reflns_limit_k_min -18
_diffrn_reflns_limit_l_max 22
_diffrn_reflns_limit_l_min -22
_diffrn_reflns_number 21264
_diffrn_reflns_theta_full 32.62
_diffrn_reflns_theta_max 32.62
_diffrn_reflns_theta_min 2.10
_diffrn_standards_decay_% 0
_diffrn_standards_number 0
_exptl_absorpt_coefficient_mu 0.110
_exptl_absorpt_correction_T_max 0.9281
_exptl_absorpt_correction_T_min 0.8761
_exptl_absorpt_correction_type multi-scan
_exptl_absorpt_process_details '(SADABS; Sheldrick, 1999)'
_exptl_crystal_colour colourless
_exptl_crystal_density_diffrn 1.273
_exptl_crystal_density_method 'not measured'
_exptl_crystal_description block
_exptl_crystal_F_000 736
_exptl_crystal_size_max 0.50
_exptl_crystal_size_mid 0.50
_exptl_crystal_size_min 0.27
_refine_diff_density_max 0.173
_refine_diff_density_min -0.168
_refine_ls_extinction_method none
_refine_ls_goodness_of_fit_ref 0.995
_refine_ls_hydrogen_treatment constr
_refine_ls_matrix_type full
_refine_ls_number_parameters 233
_refine_ls_number_reflns 3702
_refine_ls_number_restraints 0
_refine_ls_restrained_S_all 0.995
_refine_ls_R_factor_all 0.0956
_refine_ls_R_factor_gt 0.0464
_refine_ls_shift/su_max 0.000
_refine_ls_shift/su_mean 0.000
_refine_ls_structure_factor_coef Fsqd
_refine_ls_weighting_details 'calc w = 1/[\s^2^(Fo^2^)+(0.0739P)^2^+0.0408P] where P=(Fo^2^+2Fc^2^)/3'
_refine_ls_weighting_scheme calc
_refine_ls_wR_factor_gt 0.1229
_refine_ls_wR_factor_ref 0.1483
_reflns_number_gt 1921
_reflns_number_total 3702
_reflns_threshold_expression I>2\s(I)
_cod_data_source_file gg1287.cif
_cod_data_source_block II
_cod_database_code 2015156
_cod_database_fobs_code 2015156

loop_
_symmetry_equiv_pos_as_xyz
'x, y, z'
'-x+1/2, -y, z+1/2'
'-x, y+1/2, -z+1/2'
'x+1/2, -y+1/2, -z'

loop_
_atom_site_label
_atom_site_fract_x
_atom_site_fract_y
_atom_site_fract_z
_atom_site_U_iso_or_equiv
_atom_site_adp_type
_atom_site_calc_flag
_atom_site_refinement_flags
_atom_site_occupancy
_atom_site_disorder_assembly
_atom_site_disorder_group
_atom_site_type_symbol
O1 0.67707(19) 0.45363(14) 0.59308(13) 0.0757(5) Uani d . 1 . . O
O2 0.6268(2) 0.62515(14) 0.71393(10) 0.0717(5) Uani d . 1 . . O
O3 0.66461(15) 0.82407(12) 0.63465(10) 0.0613(4) Uani d . 1 . . O
O4 0.54167(15) 0.84355(13) 0.46397(10) 0.0614(4) Uani d . 1 . . O
O5 0.62182(18) 0.56104(13) 0.47920(10) 0.0675(4) Uani d . 1 . . O
O6A 0.5076(4) 0.5727(4) 0.3022(3) 0.133(2) Uani d P 0.639(7) A 1 O
H6A 0.5502 0.5174 0.3113 0.200 Uiso calc PR 0.639(7) A 1 H
O6B 0.7015(8) 0.6892(8) 0.3202(4) 0.122(3) Uani d P 0.361(7) A 2 O
H6B 0.7629 0.6622 0.3510 0.183 Uiso calc PR 0.361(7) A 2 H
O7 0.4937(3) 0.3491(2) 0.5636(3) 0.1450(12) Uani d . 1 . . O
O8 0.8541(3) 0.6167(3) 0.74844(16) 0.1298(10) Uani d . 1 . . O
O9 0.4644(3) 0.8815(3) 0.6928(3) 0.1668(17) Uani d . 1 . . O
O10 0.7454(2) 0.9139(2) 0.4227(2) 0.1480(15) Uani d . 1 . . O
C1 0.5986(3) 0.5440(2) 0.57034(15) 0.0639(5) Uani d . 1 . . C
H1 0.4982 0.5344 0.5832 0.077 Uiso calc R 1 . . H
C2 0.6596(2) 0.63621(18) 0.62156(13) 0.0572(5) Uani d . 1 . . C
H2 0.7620 0.6391 0.6133 0.069 Uiso calc R 1 . . H
C3 0.5935(2) 0.73799(17) 0.59103(12) 0.0531(4) Uani d . 1 . . C
H3 0.4929 0.7387 0.6059 0.064 Uiso calc R 1 . . H
C4 0.6126(2) 0.7490(2) 0.49211(13) 0.0558(5) Uani d . 1 . . C
H4 0.7133 0.7544 0.4782 0.067 Uiso calc R 1 . . H
C5 0.5505(2) 0.6528(2) 0.44597(14) 0.0631(6) Uani d . 1 A . C
H5 0.4493 0.6478 0.4585 0.076 Uiso calc R 1 . . H
C6 0.5748(3) 0.6553(3) 0.34671(17) 0.0916(10) Uani d . 1 . . C
H6C 0.5408 0.7220 0.3235 0.110 Uiso calc PR 0.639(7) A 1 H
H6D 0.6753 0.6514 0.3352 0.110 Uiso calc PR 0.639(7) A 1 H
H6E 0.5607 0.5844 0.3238 0.110 Uiso calc PR 0.361(7) A 2 H
H6F 0.5035 0.7003 0.3203 0.110 Uiso calc PR 0.361(7) A 2 H
C7 0.6134(5) 0.3575(3) 0.5863(3) 0.0998(10) Uani d . 1 . . C
C8 0.7125(5) 0.2721(3) 0.6130(3) 0.1273(14) Uani d . 1 . . C
H8A 0.6671 0.2048 0.6065 0.191 Uiso calc R 1 . . H
H8B 0.7397 0.2821 0.6735 0.191 Uiso calc R 1 . . H
H8C 0.7948 0.2745 0.5761 0.191 Uiso calc R 1 . . H
C9 0.7349(5) 0.6212(3) 0.77096(19) 0.0897(9) Uani d . 1 . . C
C10 0.6840(5) 0.6217(3) 0.86415(19) 0.1226(15) Uani d . 1 . . C
H10A 0.6641 0.6930 0.8819 0.184 Uiso calc R 1 . . H
H10B 0.7554 0.5925 0.9019 0.184 Uiso calc R 1 . . H
H10C 0.5997 0.5800 0.8686 0.184 Uiso calc R 1 . . H
C11 0.5885(3) 0.8906(3) 0.6840(2) 0.0887(9) Uani d . 1 . . C
C12 0.6766(4) 0.9731(4) 0.7243(3) 0.1328(17) Uani d . 1 . . C
H12A 0.7171 0.9467 0.7781 0.199 Uiso calc R 1 . . H
H12B 0.6196 1.0339 0.7371 0.199 Uiso calc R 1 . . H
H12C 0.7505 0.9925 0.6842 0.199 Uiso calc R 1 . . H
C13 0.6220(3) 0.9231(2) 0.43415(17) 0.0774(7) Uani d . 1 . . C
C14 0.5390(3) 1.0201(3) 0.4176(2) 0.0896(8) Uani d . 1 . . C
H14A 0.4963 1.0160 0.3602 0.134 Uiso calc R 1 . . H
H14B 0.6001 1.0805 0.4200 0.134 Uiso calc R 1 . . H
H14C 0.4669 1.0268 0.4617 0.134 Uiso calc R 1 . . H

loop_
_atom_site_aniso_label
_atom_site_aniso_U_11
_atom_site_aniso_U_22
_atom_site_aniso_U_33
_atom_site_aniso_U_12
_atom_site_aniso_U_13
_atom_site_aniso_U_23
O1 0.0745(10) 0.0616(9) 0.0910(12) 0.0006(8) 0.0002(9) 0.0027(8)
O2 0.0830(11) 0.0792(10) 0.0528(8) 0.0053(9) 0.0041(8) 0.0133(8)
O3 0.0588(8) 0.0640(9) 0.0611(8) -0.0014(7) -0.0035(7) -0.0042(7)
O4 0.0455(7) 0.0794(10) 0.0593(8) 0.0017(7) 0.0015(6) 0.0139(7)
O5 0.0631(9) 0.0768(10) 0.0625(9) 0.0054(8) 0.0033(7) -0.0108(8)
O6A 0.113(3) 0.190(5) 0.097(3) 0.056(3) -0.044(2) -0.075(3)
O6B 0.114(5) 0.179(8) 0.073(4) 0.010(5) 0.029(3) -0.003(4)
O7 0.123(2) 0.0924(18) 0.220(3) -0.0376(16) -0.027(2) 0.0108(19)
O8 0.1071(19) 0.192(3) 0.0899(15) 0.022(2) -0.0325(14) 0.0199(17)
O9 0.0793(16) 0.189(3) 0.232(4) 0.0032(18) 0.0184(19) -0.131(3)
O10 0.0571(12) 0.159(2) 0.227(4) -0.0094(14) 0.0042(15) 0.119(3)
C1 0.0570(12) 0.0678(13) 0.0668(13) -0.0024(11) 0.0051(10) 0.0016(11)
C2 0.0552(11) 0.0668(12) 0.0496(10) -0.0007(10) 0.0023(8) 0.0065(10)
C3 0.0483(10) 0.0638(12) 0.0472(9) -0.0026(9) -0.0006(8) 0.0010(9)
C4 0.0419(9) 0.0772(12) 0.0484(9) 0.0023(10) 0.0018(7) 0.0069(9)
C5 0.0454(10) 0.0879(16) 0.0561(11) 0.0085(11) -0.0015(8) -0.0084(11)
C6 0.089(2) 0.129(3) 0.0562(13) 0.0310(18) -0.0100(13) -0.0167(16)
C7 0.116(3) 0.0696(18) 0.114(2) -0.0149(19) 0.010(2) 0.0058(17)
C8 0.170(4) 0.0660(19) 0.146(3) 0.006(2) -0.002(3) 0.016(2)
C9 0.125(3) 0.0800(19) 0.0645(15) 0.0238(18) -0.0126(17) 0.0095(13)
C10 0.182(4) 0.128(3) 0.0570(14) 0.061(3) -0.010(2) 0.0102(17)
C11 0.0734(18) 0.0921(19) 0.101(2) 0.0081(15) -0.0096(15) -0.0323(17)
C12 0.115(3) 0.121(3) 0.163(4) 0.006(2) -0.017(3) -0.070(3)
C13 0.0597(14) 0.0988(19) 0.0739(15) -0.0089(13) -0.0099(12) 0.0324(14)
C14 0.096(2) 0.0870(19) 0.0860(18) -0.0011(16) -0.0093(16) 0.0215(15)

loop_
_atom_type_symbol
_atom_type_description
_atom_type_scat_dispersion_real
_atom_type_scat_dispersion_imag
_atom_type_scat_source
C C 0.0033 0.0016 'International Tables Vol C Tables 4.2.6.8 and 6.1.1.4'
H H 0.0000 0.0000 'International Tables Vol C Tables 4.2.6.8 and 6.1.1.4'
O O 0.0106 0.0060 'International Tables Vol C Tables 4.2.6.8 and 6.1.1.4'

loop_
_geom_angle_atom_site_label_1
_geom_angle_atom_site_label_2
_geom_angle_atom_site_label_3
_geom_angle
C7 O1 C1 118.2(2)
C9 O2 C2 117.7(2)
C11 O3 C3 118.67(19)
C13 O4 C4 117.34(17)
C1 O5 C5 113.09(17)
C6 O6A H6A 109.5
C6 O6B H6B 109.5
O1 C1 O5 106.28(19)
O1 C1 C2 107.39(19)
O5 C1 C2 108.87(19)
O1 C1 H1 111.4
O5 C1 H1 111.4
C2 C1 H1 111.4
O2 C2 C3 106.97(17)
O2 C2 C1 109.90(18)
C3 C2 C1 110.03(17)
O2 C2 H2 110.0
C3 C2 H2 110.0
C1 C2 H2 110.0
O3 C3 C2 108.13(16)
O3 C3 C4 109.14(18)
C2 C3 C4 109.43(18)
O3 C3 H3 110.0
C2 C3 H3 110.0
C4 C3 H3 110.0
O4 C4 C3 108.29(18)
O4 C4 C5 110.40(16)
C3 C4 C5 109.53(19)
O4 C4 H4 109.5
C3 C4 H4 109.5
C5 C4 H4 109.5
O5 C5 C6 106.9(2)
O5 C5 C4 107.68(16)
C6 C5 C4 112.3(2)
O5 C5 H5 110.0
C6 C5 H5 110.0
C4 C5 H5 110.0
O6B C6 C5 116.0(4)
O6A C6 C5 113.1(4)
O6A C6 H6C 109.0
C5 C6 H6C 109.0
O6A C6 H6D 109.0
C5 C6 H6D 109.0
H6C C6 H6D 107.8
O6B C6 H6E 108.3
C5 C6 H6E 108.3
O6B C6 H6F 108.3
C5 C6 H6F 108.3
H6E C6 H6F 107.4
O7 C7 O1 121.6(3)
O7 C7 C8 128.0(3)
O1 C7 C8 110.3(3)
C7 C8 H8A 109.5
C7 C8 H8B 109.5
H8A C8 H8B 109.5
C7 C8 H8C 109.5
H8A C8 H8C 109.5
H8B C8 H8C 109.5
O8 C9 O2 123.1(3)
O8 C9 C10 125.6(3)
O2 C9 C10 111.2(4)
C9 C10 H10A 109.5
C9 C10 H10B 109.5
H10A C10 H10B 109.5
C9 C10 H10C 109.5
H10A C10 H10C 109.5
H10B C10 H10C 109.5
O9 C11 O3 122.3(3)
O9 C11 C12 125.8(3)
O3 C11 C12 111.9(3)
C11 C12 H12A 109.5
C11 C12 H12B 109.5
H12A C12 H12B 109.5
C11 C12 H12C 109.5
H12A C12 H12C 109.5
H12B C12 H12C 109.5
O10 C13 O4 122.3(3)
O10 C13 C14 125.5(3)
O4 C13 C14 112.2(2)
C13 C14 H14A 109.5
C13 C14 H14B 109.5
H14A C14 H14B 109.5
C13 C14 H14C 109.5
H14A C14 H14C 109.5
H14B C14 H14C 109.5

loop_
_geom_bond_atom_site_label_1
_geom_bond_atom_site_label_2
_geom_bond_site_symmetry_2
_geom_bond_distance
_geom_bond_publ_flag
O1 C7 . 1.362(4) ?
O1 C1 . 1.407(3) ?
O2 C9 . 1.341(4) ?
O2 C2 . 1.440(2) ?
O3 C11 . 1.338(3) ?
O3 C3 . 1.441(3) ?
O4 C13 . 1.341(3) ?
O4 C4 . 1.437(3) ?
O5 C1 . 1.414(3) ?
O5 C5 . 1.435(3) ?
O6A C6 . 1.396(6) ?
O6A H6A . 0.8200 ?
O6B C6 . 1.338(8) ?
O6B H6B . 0.8200 ?
O7 C7 . 1.190(5) ?
O8 C9 . 1.182(4) ?
O9 C11 . 1.190(4) ?
O10 C13 . 1.189(4) ?
C1 C2 . 1.515(3) ?
C1 H1 . 0.9800 ?
C2 C3 . 1.505(3) ?
C2 H2 . 0.9800 ?
C3 C4 . 1.516(3) ?
C3 H3 . 0.9800 ?
C4 C5 . 1.522(3) ?
C4 H4 . 0.9800 ?
C5 C6 . 1.521(3) ?
C5 H5 . 0.9800 ?
C6 H6C . 0.9700 ?
C6 H6D . 0.9700 ?
C6 H6E . 0.9700 ?
C6 H6F . 0.9700 ?
C7 C8 . 1.488(5) ?
C8 H8A . 0.9600 ?
C8 H8B . 0.9600 ?
C8 H8C . 0.9600 ?
C9 C10 . 1.492(5) ?
C10 H10A . 0.9600 ?
C10 H10B . 0.9600 ?
C10 H10C . 0.9600 ?
C11 C12 . 1.469(5) ?
C12 H12A . 0.9600 ?
C12 H12B . 0.9600 ?
C12 H12C . 0.9600 ?
C13 C14 . 1.479(4) ?
C14 H14A . 0.9600 ?
C14 H14B . 0.9600 ?
C14 H14C . 0.9600 ?

loop_
_geom_hbond_atom_site_label_D
_geom_hbond_atom_site_label_H
_geom_hbond_atom_site_label_A
_geom_hbond_site_symmetry_A
_geom_hbond_distance_DH
_geom_hbond_distance_HA
_geom_hbond_distance_DA
_geom_hbond_angle_DHA
_geom_hbond_publ_flag
O6A H6A O8 2_664 0.82 2.15 2.851(5) 144 y
O6B H6B O9 4_566 0.82 2.10 2.656(8) 125 y
C1 H1 O10 4_466 0.98 2.49 3.394(3) 154 ?
C8 H8B O6B 2_665 0.96 2.32 3.280(7) 178 y
C10 H10A O7 3_656 0.96 2.61 3.510(5) 156 ?

loop_
_geom_torsion_atom_site_label_1
_geom_torsion_atom_site_label_2
_geom_torsion_atom_site_label_3
_geom_torsion_atom_site_label_4
_geom_torsion
C7 O1 C1 O5 -89.9(3)
C7 O1 C1 C2 153.7(2)
C5 O5 C1 O1 -178.74(18)
C5 O5 C1 C2 -63.4(2)
C9 O2 C2 C3 -119.2(2)
C9 O2 C2 C1 121.4(2)
O1 C1 C2 O2 -70.2(2)
O5 C1 C2 O2 175.16(18)
O1 C1 C2 C3 172.29(17)
O5 C1 C2 C3 57.6(2)
C11 O3 C3 C2 -122.0(2)
C11 O3 C3 C4 119.0(3)
O2 C2 C3 O3 66.5(2)
C1 C2 C3 O3 -174.11(17)
O2 C2 C3 C4 -174.68(18)
C1 C2 C3 C4 -55.3(2)
C13 O4 C4 C3 112.7(2)
C13 O4 C4 C5 -127.4(2)
O3 C3 C4 O4 -65.1(2)
C2 C3 C4 O4 176.73(16)
O3 C3 C4 C5 174.43(16)
C2 C3 C4 C5 56.3(2)
C1 O5 C5 C6 -175.2(2)
C1 O5 C5 C4 63.9(2)
O4 C4 C5 O5 -177.86(16)
C3 C4 C5 O5 -58.7(2)
O4 C4 C5 C6 64.7(2)
C3 C4 C5 C6 -176.2(2)
O5 C5 C6 O6B -77.5(6)
C4 C5 C6 O6B 40.4(6)
O5 C5 C6 O6A 67.6(3)
C4 C5 C6 O6A -174.5(3)
C1 O1 C7 O7 -1.5(5)
C1 O1 C7 C8 179.9(3)
C2 O2 C9 O8 -7.0(5)
C2 O2 C9 C10 173.7(3)
C3 O3 C11 O9 -0.3(5)
C3 O3 C11 C12 179.5(3)
C4 O4 C13 O10 7.3(4)
C4 O4 C13 C14 -173.0(2)
